data_7236731
loop_
_publ_author_name
'Lin, Ling'
'Chen, Dong-Hui'
'Yu, Rongmin'
'Chen, Xu-Lin'
'Zhu, Wen-Juan'
'Liang, Dong'
'Chang, Jian-Fei'
'Zhang, Qing'
'Lu, Can-Zhong'

_publ_section_title
;
 Photo- and electro-luminescence of three TADF binuclear Cu(i) complexes
 with functional tetraimine ligands
;
_journal_issue 18
_journal_name_full 'Journal of Materials Chemistry C'
_journal_page_first 4495
_journal_paper_doi 10.1039/C7TC00443E
_journal_volume 5
_journal_year 2017
_chemical_formula_sum 'C94 H77 B2 Cl4 Cu2 F8 N5 O2 P4'
_chemical_formula_weight 1874.99
_space_group_IT_number 14
_space_group_name_Hall '-P 2ybc'
_space_group_name_H-M_alt 'P 1 21/c 1'
_symmetry_cell_setting monoclinic
_symmetry_space_group_name_H-M 'P 1 21/c 1'
_atom_sites_solution_hydrogens none
_atom_sites_solution_primary direct
_atom_sites_solution_secondary difmap
_audit_creation_method SHELXL-97
_audit_update_record
;
2017-01-22 deposited with the CCDC.
2017-04-03 downloaded from the CCDC.
;
_cell_angle_alpha 90.00
_cell_angle_beta 112.696(3)
_cell_angle_gamma 90.00
_cell_formula_units_Z 4
_cell_length_a 27.124(2)
_cell_length_b 15.3520(5)
_cell_length_c 25.3119(17)
_cell_measurement_reflns_used 30146
_cell_measurement_temperature 293(2)
_cell_measurement_theta_max 27.4855
_cell_measurement_theta_min 2.0169
_cell_volume 9723.9(10)
_computing_structure_refinement 'SHELXL-97 (Sheldrick, 1997)'
_computing_structure_solution 'SHELXS-97 (Sheldrick, 1990)'
_diffrn_ambient_temperature 293(2)
_diffrn_measured_fraction_theta_full 0.997
_diffrn_measured_fraction_theta_max 0.997
_diffrn_measurement_device
;
Saturn724+ (2x2 bin mode)
;
_diffrn_radiation_detector CCD
_diffrn_radiation_monochromator graphite
_diffrn_radiation_source 'fine-focus sealed tube'
_diffrn_radiation_type MoK\a
_diffrn_radiation_wavelength 0.71073
_diffrn_reflns_av_R_equivalents 0.0432
_diffrn_reflns_av_sigmaI/netI 0.0367
_diffrn_reflns_limit_h_max 35
_diffrn_reflns_limit_h_min -35
_diffrn_reflns_limit_k_max 19
_diffrn_reflns_limit_k_min -19
_diffrn_reflns_limit_l_max 32
_diffrn_reflns_limit_l_min -32
_diffrn_reflns_number 115979
_diffrn_reflns_theta_full 27.48
_diffrn_reflns_theta_max 27.48
_diffrn_reflns_theta_min 2.09
_exptl_absorpt_coefficient_mu 0.676
_exptl_absorpt_correction_T_max 1.0000
_exptl_absorpt_correction_T_min 0.7946
_exptl_absorpt_correction_type multi-scan
_exptl_crystal_colour Green
_exptl_crystal_density_diffrn 1.281
_exptl_crystal_density_method 'not measured'
_exptl_crystal_description Block
_exptl_crystal_F_000 3840
_exptl_crystal_size_max 0.2000
_exptl_crystal_size_mid 0.2000
_exptl_crystal_size_min 0.2000
_refine_diff_density_max 1.078
_refine_diff_density_min -0.688
_refine_diff_density_rms 0.075
_refine_ls_extinction_method none
_refine_ls_goodness_of_fit_ref 1.056
_refine_ls_hydrogen_treatment none
_refine_ls_matrix_type full
_refine_ls_number_parameters 1092
_refine_ls_number_reflns 22241
_refine_ls_number_restraints 8
_refine_ls_restrained_S_all 1.059
_refine_ls_R_factor_all 0.0745
_refine_ls_R_factor_gt 0.0616
_refine_ls_shift/su_max 0.002
_refine_ls_shift/su_mean 0.000
_refine_ls_structure_factor_coef Fsqd
_refine_ls_weighting_details 'calc w=1/[\s^2^(Fo^2^)+(0.1251P)^2^+0.0000P] where P=(Fo^2^+2Fc^2^)/3'
_refine_ls_weighting_scheme calc
_refine_ls_wR_factor_gt 0.1840
_refine_ls_wR_factor_ref 0.1974
_reflns_number_gt 17127
_reflns_number_total 22241
_reflns_threshold_expression >2sigma(I)
_cod_data_source_file c7tc00443e2.cif
_cod_data_source_block a
_cod_depositor_comments
;
The following automatic conversions were performed:

data item '_exptl_absorpt_correction_type' value 'Multi-scan' was
changed to 'multi-scan' in accordance with the
/home/saulius/struct/COD-crude-data/automatic-downloads/DataCite-retrospective/RSC/depositions/lib/dictionaries/cif_core.dic
dictionary named 'cif_core.dic' version 2.4.2 last updated on
2011-04-26.

Automatic conversion script
Id: cif_fix_values 6909 2019-04-08 15:41:33Z antanas 
;
_cod_original_sg_symbol_H-M P21/c
_cod_database_code 7236731
_platon_squeeze_void_probe_radius 1.20

loop_
_symmetry_equiv_pos_as_xyz
'x, y, z'
'-x, y+1/2, -z+1/2'
'-x, -y, -z'
'x, -y-1/2, z-1/2'

loop_
_atom_site_label
_atom_site_type_symbol
_atom_site_fract_x
_atom_site_fract_y
_atom_site_fract_z
_atom_site_U_iso_or_equiv
_atom_site_adp_type
_atom_site_occupancy
_atom_site_symmetry_multiplicity
_atom_site_calc_flag
_atom_site_refinement_flags
Cu1 Cu 0.151021(12) 0.706024(19) 0.457280(12) 0.04063(10) Uani 1 1 d .
Cu2 Cu 0.268557(13) 0.439613(19) 0.655138(13) 0.04407(10) Uani 1 1 d .
P1 P 0.06535(3) 0.71521(4) 0.44697(3) 0.04192(15) Uani 1 1 d .
P4 P 0.25571(3) 0.29481(4) 0.65330(3) 0.04236(15) Uani 1 1 d .
P2 P 0.20556(3) 0.82521(4) 0.49218(3) 0.04244(15) Uani 1 1 d .
P3 P 0.34896(3) 0.48217(4) 0.72268(3) 0.04713(16) Uani 1 1 d .
O1 O 0.11967(7) 0.83571(11) 0.54137(8) 0.0468(4) Uani 1 1 d .
N5 N 0.24860(9) 0.48927(13) 0.51351(9) 0.0429(4) Uani 1 1 d U
N4 N 0.21205(8) 0.53383(13) 0.65299(8) 0.0378(4) Uani 1 1 d .
N2 N 0.19728(8) 0.60163(13) 0.50865(8) 0.0394(4) Uani 1 1 d .
C8 C 0.21443(10) 0.56321(15) 0.56123(10) 0.0387(5) Uani 1 1 d .
N1 N 0.17928(9) 0.64635(14) 0.40033(8) 0.0430(4) Uani 1 1 d .
C27 C 0.05210(10) 0.65603(17) 0.50272(11) 0.0456(5) Uani 1 1 d .
C38 C 0.08025(11) 0.88003(17) 0.49747(11) 0.0462(6) Uani 1 1 d .
N3 N 0.24595(9) 0.49497(13) 0.56639(9) 0.0418(4) Uani 1 1 d .
C9 C 0.19929(10) 0.59062(15) 0.60819(9) 0.0375(5) Uani 1 1 d .
C6 C 0.21101(11) 0.57495(17) 0.41996(10) 0.0437(5) Uani 1 1 d .
C10 C 0.17206(11) 0.66741(17) 0.60507(11) 0.0465(6) Uani 1 1 d .
H10 H 0.1654 0.7052 0.5744 0.056 Uiso 1 1 calc R
C42 C 0.25928(16) 0.9596(2) 0.64558(14) 0.0689(9) Uani 1 1 d .
H42 H 0.2907 0.9866 0.6696 0.083 Uiso 1 1 calc R
C75 C 0.23769(12) 0.25303(18) 0.71140(12) 0.0514(6) Uani 1 1 d .
C81 C 0.20358(11) 0.25319(18) 0.58844(12) 0.0502(6) Uani 1 1 d .
C13 C 0.19510(11) 0.55464(17) 0.69489(10) 0.0429(5) Uani 1 1 d .
C21 C 0.01036(11) 0.67522(18) 0.38299(12) 0.0482(6) Uani 1 1 d .
C45 C 0.20056(12) 0.91920(17) 0.44507(11) 0.0478(6) Uani 1 1 d .
C57 C 0.40044(12) 0.51886(19) 0.69783(13) 0.0541(6) Uani 1 1 d .
C11 C 0.15468(12) 0.68752(19) 0.64835(12) 0.0530(6) Uani 1 1 d .
H11 H 0.1358 0.7385 0.6472 0.064 Uiso 1 1 calc R
C7 C 0.21944(10) 0.55379(15) 0.47987(10) 0.0401(5) Uani 1 1 d U
C33 C 0.04800(11) 0.82931(17) 0.45149(12) 0.0472(6) Uani 1 1 d .
C44 C 0.20980(11) 0.88057(17) 0.55847(11) 0.0479(6) Uani 1 1 d .
C2 C 0.16933(12) 0.67469(19) 0.34690(11) 0.0506(6) Uani 1 1 d .
C12 C 0.16607(12) 0.63004(19) 0.69295(12) 0.0527(6) Uani 1 1 d .
H12 H 0.1543 0.6416 0.7222 0.063 Uiso 1 1 calc R
C39 C 0.16582(12) 0.88027(17) 0.57453(11) 0.0480(6) Uani 1 1 d .
C87 C 0.31436(11) 0.23069(17) 0.66029(11) 0.0469(6) Uani 1 1 d .
C80 C 0.19823(15) 0.1899(2) 0.70307(16) 0.0636(8) Uani 1 1 d .
H80 H 0.1802 0.1665 0.6668 0.076 Uiso 1 1 calc R
C69 C 0.38367(12) 0.39943(19) 0.77666(12) 0.0557(7) Uani 1 1 d .
C15 C 0.27646(12) 0.41785(18) 0.50019(11) 0.0488(6) Uani 1 1 d .
C51 C 0.27207(11) 0.77940(18) 0.50983(13) 0.0498(6) Uani 1 1 d .
C32 C 0.06816(12) 0.56971(18) 0.51057(14) 0.0544(6) Uani 1 1 d .
H32 H 0.0843 0.5450 0.4877 0.065 Uiso 1 1 calc R
C68 C 0.34036(13) 0.5759(2) 0.76389(13) 0.0568(7) Uani 1 1 d .
C30 C 0.03657(14) 0.5567(2) 0.58687(14) 0.0674(9) Uani 1 1 d .
H30 H 0.0312 0.5238 0.6150 0.081 Uiso 1 1 calc R
C37 C 0.07253(13) 0.9691(2) 0.49945(14) 0.0584(7) Uani 1 1 d .
H37 H 0.0938 1.0014 0.5311 0.070 Uiso 1 1 calc R
C74 C 0.35430(13) 0.33956(19) 0.79405(11) 0.0537(7) Uani 1 1 d .
C76 C 0.26367(13) 0.28660(17) 0.76620(12) 0.0508(6) Uani 1 1 d .
C82 C 0.15966(13) 0.3072(2) 0.56065(14) 0.0609(7) Uani 1 1 d .
H82 H 0.1571 0.3608 0.5765 0.073 Uiso 1 1 calc R
C63 C 0.31809(14) 0.6501(2) 0.73285(16) 0.0655(8) Uani 1 1 d .
H63 H 0.3097 0.6516 0.6936 0.079 Uiso 1 1 calc R
C56 C 0.30159(13) 0.7451(2) 0.56352(14) 0.0616(7) Uani 1 1 d .
H56 H 0.2903 0.7551 0.5933 0.074 Uiso 1 1 calc R
C88 C 0.34025(13) 0.2493(2) 0.62377(14) 0.0618(7) Uani 1 1 d .
H88 H 0.3268 0.2928 0.5964 0.074 Uiso 1 1 calc R
C29 C 0.02093(14) 0.6432(2) 0.57910(14) 0.0639(8) Uani 1 1 d .
H29 H 0.0048 0.6677 0.6020 0.077 Uiso 1 1 calc R
C50 C 0.14985(13) 0.94847(19) 0.41133(12) 0.0549(7) Uani 1 1 d .
H50 H 0.1201 0.9183 0.4113 0.066 Uiso 1 1 calc R
C1 C 0.13790(14) 0.7566(2) 0.32795(12) 0.0625(8) Uani 1 1 d .
H1A H 0.1181 0.7674 0.3516 0.094 Uiso 1 1 calc R
H1B H 0.1136 0.7508 0.2888 0.094 Uiso 1 1 calc R
H1C H 0.1618 0.8044 0.3313 0.094 Uiso 1 1 calc R
C92 C 0.33504(13) 0.16452(19) 0.70124(13) 0.0576(7) Uani 1 1 d .
H92 H 0.3181 0.1502 0.7257 0.069 Uiso 1 1 calc R
C28 C 0.02893(12) 0.6939(2) 0.53749(13) 0.0541(6) Uani 1 1 d .
H28 H 0.0189 0.7523 0.5330 0.065 Uiso 1 1 calc R
C3 C 0.18997(15) 0.6310(2) 0.31126(13) 0.0677(9) Uani 1 1 d .
H3 H 0.1821 0.6505 0.2741 0.081 Uiso 1 1 calc R
C86 C 0.20677(15) 0.1735(2) 0.56417(14) 0.0642(8) Uani 1 1 d .
H86 H 0.2357 0.1368 0.5823 0.077 Uiso 1 1 calc R
C5 C 0.23269(14) 0.5306(2) 0.38666(13) 0.0592(7) Uani 1 1 d .
H5 H 0.2543 0.4821 0.4010 0.071 Uiso 1 1 calc R
C52 C 0.28964(12) 0.7613(2) 0.46558(14) 0.0602(7) Uani 1 1 d .
H52 H 0.2703 0.7820 0.4288 0.072 Uiso 1 1 calc R
C40 C 0.16863(15) 0.9186(2) 0.62547(13) 0.0612(8) Uani 1 1 d .
H40 H 0.1392 0.9183 0.6357 0.073 Uiso 1 1 calc R
C26 C -0.04231(12) 0.6797(2) 0.37969(13) 0.0565(7) Uani 1 1 d .
H26 H -0.0495 0.7019 0.4101 0.068 Uiso 1 1 calc R
C31 C 0.06014(14) 0.5193(2) 0.55288(15) 0.0632(8) Uani 1 1 d .
H31 H 0.0706 0.4612 0.5579 0.076 Uiso 1 1 calc R
C34 C 0.00805(13) 0.8721(2) 0.40562(15) 0.0608(7) Uani 1 1 d .
H34 H -0.0135 0.8401 0.3739 0.073 Uiso 1 1 calc R
C55 C 0.34767(16) 0.6962(3) 0.57410(18) 0.0796(11) Uani 1 1 d .
H55 H 0.3669 0.6741 0.6105 0.096 Uiso 1 1 calc R
C16 C 0.25019(15) 0.3403(2) 0.48316(13) 0.0623(8) Uani 1 1 d .
H16 H 0.2152 0.3333 0.4804 0.075 Uiso 1 1 calc R
C58 C 0.40518(15) 0.4742(2) 0.65225(17) 0.0722(9) Uani 1 1 d .
H58 H 0.3817 0.4289 0.6350 0.087 Uiso 1 1 calc R
C46 C 0.24471(14) 0.9646(2) 0.44450(15) 0.0632(8) Uani 1 1 d .
H46 H 0.2790 0.9462 0.4672 0.076 Uiso 1 1 calc R
C20 C 0.32784(14) 0.4305(3) 0.50342(17) 0.0717(9) Uani 1 1 d .
H20 H 0.3451 0.4836 0.5152 0.086 Uiso 1 1 calc R
C14 C 0.20823(13) 0.4935(2) 0.74422(12) 0.0569(7) Uani 1 1 d .
H14A H 0.2019 0.4347 0.7303 0.085 Uiso 1 1 calc R
H14B H 0.1861 0.5064 0.7651 0.085 Uiso 1 1 calc R
H14C H 0.2451 0.5001 0.7690 0.085 Uiso 1 1 calc R
C89 C 0.38541(16) 0.2045(3) 0.62738(18) 0.0779(10) Uani 1 1 d .
H89 H 0.4022 0.2179 0.6025 0.093 Uiso 1 1 calc R
C18 C 0.3275(2) 0.2830(3) 0.47211(18) 0.0962(14) Uani 1 1 d U
H18 H 0.3446 0.2370 0.4623 0.115 Uiso 1 1 calc R
C41 C 0.21594(18) 0.9571(2) 0.66043(15) 0.0735(10) Uani 1 1 d .
H41 H 0.2184 0.9819 0.6949 0.088 Uiso 1 1 calc R
C77 C 0.25106(17) 0.2591(2) 0.81101(15) 0.0716(9) Uani 1 1 d .
H77 H 0.2688 0.2827 0.8473 0.086 Uiso 1 1 calc R
C71 C 0.46353(19) 0.3220(3) 0.8358(2) 0.0993(14) Uani 1 1 d .
H71 H 0.5005 0.3164 0.8506 0.119 Uiso 1 1 calc R
C48 C 0.18634(17) 1.0664(2) 0.37693(15) 0.0704(9) Uani 1 1 d .
H48 H 0.1817 1.1158 0.3543 0.084 Uiso 1 1 calc R
C22 C 0.02070(15) 0.6394(2) 0.33798(15) 0.0696(9) Uani 1 1 d .
H22 H 0.0557 0.6344 0.3404 0.084 Uiso 1 1 calc R
C4 C 0.22176(16) 0.5595(2) 0.33171(14) 0.0702(9) Uani 1 1 d .
H4 H 0.2360 0.5304 0.3086 0.084 Uiso 1 1 calc R
C78 C 0.2120(2) 0.1962(3) 0.80248(19) 0.0834(12) Uani 1 1 d .
H78 H 0.2037 0.1775 0.8330 0.100 Uiso 1 1 calc R
C90 C 0.40568(16) 0.1401(3) 0.66770(19) 0.0836(11) Uani 1 1 d .
H90 H 0.4361 0.1096 0.6700 0.100 Uiso 1 1 calc R
C64 C 0.30824(19) 0.7226(3) 0.7606(2) 0.0918(13) Uani 1 1 d .
H64 H 0.2945 0.7734 0.7401 0.110 Uiso 1 1 calc R
C24 C -0.07294(17) 0.6160(3) 0.28566(16) 0.0891(13) Uani 1 1 d .
H24 H -0.1007 0.5960 0.2530 0.107 Uiso 1 1 calc R
C54 C 0.36428(16) 0.6808(3) 0.5302(2) 0.0850(12) Uani 1 1 d .
H54 H 0.3952 0.6486 0.5370 0.102 Uiso 1 1 calc R
C43 C 0.25637(13) 0.9219(2) 0.59444(14) 0.0603(7) Uani 1 1 d .
H43 H 0.2858 0.9242 0.5842 0.072 Uiso 1 1 calc R
C47 C 0.23735(18) 1.0376(2) 0.40985(18) 0.0761(10) Uani 1 1 d .
H47 H 0.2668 1.0673 0.4088 0.091 Uiso 1 1 calc R
C35 C 0.00047(15) 0.9609(2) 0.40708(17) 0.0738(9) Uani 1 1 d .
H35 H -0.0263 0.9883 0.3767 0.089 Uiso 1 1 calc R
C17 C 0.2775(2) 0.2722(3) 0.47015(17) 0.0845(12) Uani 1 1 d .
H17 H 0.2609 0.2183 0.4599 0.101 Uiso 1 1 calc R
C85 C 0.16663(19) 0.1485(3) 0.51269(18) 0.0856(12) Uani 1 1 d .
H85 H 0.1687 0.0951 0.4964 0.103 Uiso 1 1 calc R
C62 C 0.43474(14) 0.5878(2) 0.72171(16) 0.0690(8) Uani 1 1 d .
H62 H 0.4320 0.6192 0.7519 0.083 Uiso 1 1 calc R
C25 C -0.08382(14) 0.6505(3) 0.33031(16) 0.0738(9) Uani 1 1 d .
H25 H -0.1190 0.6543 0.3275 0.089 Uiso 1 1 calc R
C53 C 0.33566(15) 0.7128(3) 0.47611(19) 0.0766(10) Uani 1 1 d .
H53 H 0.3472 0.7018 0.4466 0.092 Uiso 1 1 calc R
C19 C 0.35308(19) 0.3610(3) 0.4884(2) 0.0939(12) Uani 1 1 d U
H19 H 0.3875 0.3679 0.4895 0.113 Uiso 1 1 calc R
C36 C 0.03293(15) 1.0091(2) 0.45395(17) 0.0700(9) Uani 1 1 d .
H36 H 0.0280 1.0690 0.4547 0.084 Uiso 1 1 calc R
C60 C 0.47845(16) 0.5651(3) 0.6563(2) 0.0851(12) Uani 1 1 d .
H60 H 0.5045 0.5806 0.6426 0.102 Uiso 1 1 calc R
C79 C 0.18562(18) 0.1617(3) 0.7487(2) 0.0824(11) Uani 1 1 d .
H79 H 0.1594 0.1196 0.7428 0.099 Uiso 1 1 calc R
C91 C 0.38102(15) 0.1206(2) 0.70495(17) 0.0740(10) Uani 1 1 d .
H91 H 0.3953 0.0777 0.7326 0.089 Uiso 1 1 calc R
C73 C 0.37832(16) 0.2713(2) 0.83088(14) 0.0697(9) Uani 1 1 d .
H73 H 0.3578 0.2319 0.8416 0.084 Uiso 1 1 calc R
C61 C 0.47335(15) 0.6100(3) 0.70034(19) 0.0838(11) Uani 1 1 d .
H61 H 0.4962 0.6565 0.7165 0.101 Uiso 1 1 calc R
C70 C 0.43941(15) 0.3893(3) 0.79850(17) 0.0806(10) Uani 1 1 d .
H70 H 0.4602 0.4281 0.7878 0.097 Uiso 1 1 calc R
C84 C 0.12308(19) 0.2039(3) 0.48535(18) 0.0910(13) Uani 1 1 d .
H84 H 0.0965 0.1875 0.4507 0.109 Uiso 1 1 calc R
C67 C 0.3524(2) 0.5740(3) 0.82123(18) 0.0906(13) Uani 1 1 d .
H67 H 0.3686 0.5251 0.8425 0.109 Uiso 1 1 calc R
C49 C 0.14277(15) 1.0225(2) 0.37744(13) 0.0642(8) Uani 1 1 d .
H49 H 0.1085 1.0420 0.3553 0.077 Uiso 1 1 calc R
C83 C 0.11981(15) 0.2810(3) 0.50941(17) 0.0814(11) Uani 1 1 d .
H83 H 0.0905 0.3170 0.4915 0.098 Uiso 1 1 calc R
C59 C 0.44435(17) 0.4961(3) 0.6320(2) 0.0866(11) Uani 1 1 d .
H59 H 0.4477 0.4644 0.6023 0.104 Uiso 1 1 calc R
C23 C -0.02143(19) 0.6111(3) 0.28949(16) 0.0930(13) Uani 1 1 d .
H23 H -0.0145 0.5884 0.2590 0.112 Uiso 1 1 calc R
C72 C 0.43314(19) 0.2630(3) 0.85128(19) 0.0926(13) Uani 1 1 d .
H72 H 0.4498 0.2172 0.8757 0.111 Uiso 1 1 calc R
C65 C 0.3191(2) 0.7185(3) 0.8193(2) 0.1086(17) Uani 1 1 d .
H65 H 0.3116 0.7658 0.8380 0.130 Uiso 1 1 calc R
O2 O 0.29960(9) 0.35431(12) 0.77349(8) 0.0557(5) Uani 1 1 d .
C66 C 0.3404(3) 0.6451(4) 0.8482(2) 0.121(2) Uani 1 1 d .
H66 H 0.3472 0.6419 0.8871 0.146 Uiso 1 1 calc R
F8 F 0.05532(15) 0.75240(19) 0.69726(11) 0.1310(12) Uani 1 1 d .
F5 F 0.05516(17) 0.8474(2) 0.63066(16) 0.1360(13) Uani 1 1 d .
F6 F -0.01371(14) 0.8417(3) 0.65422(18) 0.1545(14) Uani 1 1 d .
F7 F 0.06073(18) 0.8960(3) 0.71477(17) 0.1620(16) Uani 1 1 d .
B2 B 0.0400(2) 0.8330(3) 0.67550(19) 0.0759(11) Uani 1 1 d .
F3 F 0.40379(18) 0.4716(4) 0.3479(3) 0.203(2) Uani 1 1 d .
F4 F 0.3283(2) 0.4322(3) 0.3526(3) 0.213(3) Uani 1 1 d .
F2 F 0.35461(19) 0.5592(3) 0.3775(3) 0.205(2) Uani 1 1 d .
B1 B 0.3571(2) 0.4967(4) 0.3451(3) 0.0940(15) Uani 1 1 d .
F1 F 0.3288(3) 0.5262(5) 0.2918(2) 0.250(3) Uani 1 1 d .
Cl1 Cl 0.48088(12) 0.79916(14) 0.80025(13) 0.2058(12) Uani 1 1 d .
Cl2 Cl 0.40409(11) 0.8624(2) 0.69456(13) 0.2053(11) Uani 1 1 d .
Cl3 Cl 0.0474(3) 0.4043(4) 0.2540(2) 0.376(4) Uani 1 1 d .
Cl4 Cl 0.10378(16) 0.3906(5) 0.36747(19) 0.359(3) Uani 1 1 d .
C100 C 0.4278(3) 0.8668(5) 0.7653(4) 0.163(3) Uani 1 1 d .
H10A H 0.3991 0.8526 0.7777 0.196 Uiso 1 1 calc R
H10B H 0.4386 0.9263 0.7771 0.196 Uiso 1 1 calc R
C101 C 0.0580(5) 0.3389(7) 0.2966(6) 0.245(5) Uani 1 1 d U
H10C H 0.0754 0.2894 0.2875 0.293 Uiso 1 1 calc R
H10D H 0.0250 0.3193 0.2991 0.293 Uiso 1 1 calc R

loop_
_atom_site_aniso_label
_atom_site_aniso_U_11
_atom_site_aniso_U_22
_atom_site_aniso_U_33
_atom_site_aniso_U_23
_atom_site_aniso_U_13
_atom_site_aniso_U_12
Cu1 0.04167(18) 0.04036(18) 0.04107(16) 0.00201(11) 0.01729(13) 0.00193(11)
Cu2 0.04632(19) 0.03571(18) 0.04554(17) 0.00183(12) 0.01262(14) 0.00368(12)
P1 0.0395(3) 0.0412(3) 0.0451(3) 0.0025(3) 0.0164(3) 0.0003(2)
P4 0.0486(4) 0.0348(3) 0.0425(3) 0.0014(2) 0.0164(3) 0.0018(2)
P2 0.0439(3) 0.0404(3) 0.0432(3) 0.0020(3) 0.0170(3) -0.0022(3)
P3 0.0453(4) 0.0423(4) 0.0462(3) -0.0010(3) 0.0093(3) 0.0005(3)
O1 0.0496(10) 0.0405(9) 0.0498(9) 0.0018(8) 0.0184(8) 0.0048(7)
N5 0.0507(12) 0.0398(11) 0.0416(10) 0.0018(8) 0.0216(9) 0.0070(8)
N4 0.0399(10) 0.0378(10) 0.0363(9) 0.0023(8) 0.0154(8) 0.0026(8)
N2 0.0426(11) 0.0391(10) 0.0377(9) 0.0023(8) 0.0168(8) 0.0024(8)
C8 0.0441(13) 0.0358(12) 0.0372(11) 0.0005(9) 0.0169(10) -0.0003(9)
N1 0.0461(11) 0.0468(11) 0.0366(9) -0.0004(8) 0.0165(9) -0.0031(9)
C27 0.0386(12) 0.0482(14) 0.0487(13) 0.0051(11) 0.0153(11) -0.0040(10)
C38 0.0504(14) 0.0415(13) 0.0517(13) 0.0058(11) 0.0251(12) 0.0052(11)
N3 0.0489(12) 0.0401(11) 0.0383(10) 0.0027(8) 0.0189(9) 0.0047(9)
C9 0.0429(12) 0.0347(11) 0.0341(10) 0.0003(9) 0.0140(9) -0.0004(9)
C6 0.0464(13) 0.0474(14) 0.0393(11) -0.0014(10) 0.0190(11) -0.0018(10)
C10 0.0566(15) 0.0407(13) 0.0414(12) 0.0051(10) 0.0181(11) 0.0076(11)
C42 0.076(2) 0.0558(18) 0.0594(17) -0.0130(14) 0.0089(17) -0.0058(16)
C75 0.0589(16) 0.0428(14) 0.0580(15) 0.0096(12) 0.0287(14) 0.0077(12)
C81 0.0515(15) 0.0483(15) 0.0487(13) 0.0008(11) 0.0172(12) -0.0061(11)
C13 0.0467(13) 0.0470(14) 0.0372(11) -0.0007(10) 0.0185(10) 0.0002(10)
C21 0.0431(13) 0.0509(15) 0.0488(13) 0.0043(11) 0.0157(11) -0.0020(11)
C45 0.0569(15) 0.0394(13) 0.0473(13) 0.0019(10) 0.0204(12) -0.0040(11)
C57 0.0462(15) 0.0528(16) 0.0554(15) 0.0035(12) 0.0109(13) 0.0000(12)
C11 0.0598(17) 0.0471(14) 0.0535(14) -0.0043(12) 0.0235(13) 0.0130(12)
C7 0.0427(12) 0.0385(12) 0.0411(11) 0.0008(8) 0.0183(10) 0.0011(9)
C33 0.0426(13) 0.0433(14) 0.0563(14) 0.0074(11) 0.0198(12) 0.0043(10)
C44 0.0533(15) 0.0415(13) 0.0448(12) -0.0002(10) 0.0146(12) 0.0005(11)
C2 0.0579(16) 0.0577(16) 0.0358(11) 0.0001(11) 0.0178(11) -0.0032(13)
C12 0.0609(17) 0.0570(16) 0.0470(13) -0.0042(12) 0.0283(13) 0.0084(13)
C39 0.0589(16) 0.0387(13) 0.0450(12) 0.0013(10) 0.0185(12) 0.0042(11)
C87 0.0508(14) 0.0368(12) 0.0497(13) -0.0032(10) 0.0155(12) -0.0011(10)
C80 0.072(2) 0.0526(17) 0.0721(19) 0.0077(14) 0.0340(17) -0.0030(14)
C69 0.0533(16) 0.0510(16) 0.0501(14) -0.0003(12) 0.0058(12) 0.0093(12)
C15 0.0570(16) 0.0474(14) 0.0437(12) 0.0022(11) 0.0214(12) 0.0139(12)
C51 0.0438(14) 0.0470(14) 0.0579(15) 0.0041(12) 0.0191(12) -0.0039(11)
C32 0.0533(16) 0.0477(15) 0.0626(16) 0.0031(12) 0.0227(14) -0.0023(12)
C68 0.0557(17) 0.0516(16) 0.0591(16) -0.0095(13) 0.0178(14) -0.0038(13)
C30 0.067(2) 0.075(2) 0.0589(17) 0.0184(15) 0.0232(16) -0.0158(16)
C37 0.0623(18) 0.0465(15) 0.0679(18) -0.0022(13) 0.0267(15) 0.0077(13)
C74 0.0641(18) 0.0466(15) 0.0422(12) 0.0000(11) 0.0117(12) 0.0087(12)
C76 0.0624(17) 0.0416(14) 0.0497(14) 0.0087(11) 0.0229(13) 0.0080(12)
C82 0.0483(16) 0.071(2) 0.0615(17) -0.0019(14) 0.0187(14) 0.0000(13)
C63 0.0643(19) 0.0490(16) 0.075(2) -0.0068(14) 0.0177(17) -0.0006(14)
C56 0.0587(18) 0.0633(19) 0.0609(16) 0.0068(14) 0.0208(15) 0.0053(14)
C88 0.0626(18) 0.0637(19) 0.0591(16) 0.0051(14) 0.0235(15) 0.0072(15)
C29 0.0607(18) 0.077(2) 0.0579(16) 0.0019(15) 0.0277(15) -0.0046(15)
C50 0.0618(18) 0.0532(16) 0.0501(14) 0.0032(12) 0.0220(13) -0.0049(13)
C1 0.078(2) 0.0652(19) 0.0406(13) 0.0127(13) 0.0188(14) 0.0084(16)
C92 0.0603(17) 0.0478(15) 0.0580(16) 0.0050(13) 0.0155(14) 0.0076(13)
C28 0.0504(16) 0.0591(17) 0.0565(15) 0.0039(13) 0.0245(13) -0.0009(12)
C3 0.081(2) 0.086(2) 0.0422(14) 0.0070(14) 0.0311(15) 0.0066(18)
C86 0.073(2) 0.0563(18) 0.0597(17) -0.0086(14) 0.0211(16) -0.0094(15)
C5 0.0693(19) 0.0648(18) 0.0522(15) 0.0002(13) 0.0331(15) 0.0116(15)
C52 0.0534(17) 0.0651(19) 0.0655(17) 0.0058(15) 0.0267(15) 0.0036(14)
C40 0.081(2) 0.0518(16) 0.0532(15) -0.0061(13) 0.0286(16) 0.0062(15)
C26 0.0476(15) 0.0628(18) 0.0571(15) 0.0016(13) 0.0180(13) -0.0023(13)
C31 0.0632(19) 0.0495(16) 0.0739(19) 0.0115(14) 0.0233(16) -0.0082(13)
C34 0.0532(17) 0.0545(17) 0.0660(17) 0.0116(14) 0.0135(14) 0.0055(13)
C55 0.066(2) 0.081(2) 0.081(2) 0.0233(19) 0.016(2) 0.0173(18)
C16 0.085(2) 0.0497(16) 0.0567(16) -0.0065(13) 0.0316(16) 0.0041(15)
C58 0.065(2) 0.073(2) 0.085(2) -0.0076(18) 0.0366(19) -0.0043(17)
C46 0.0636(19) 0.0528(17) 0.0714(19) 0.0033(14) 0.0240(16) -0.0096(14)
C20 0.0592(19) 0.077(2) 0.085(2) -0.0045(18) 0.0347(18) 0.0113(16)
C14 0.0642(18) 0.0666(18) 0.0458(14) 0.0116(13) 0.0276(14) 0.0091(14)
C89 0.068(2) 0.095(3) 0.078(2) -0.001(2) 0.036(2) 0.0151(19)
C18 0.129(4) 0.090(2) 0.078(2) -0.004(2) 0.049(3) 0.055(2)
C41 0.100(3) 0.0571(18) 0.0545(17) -0.0137(14) 0.0195(19) 0.0040(18)
C77 0.099(3) 0.064(2) 0.0598(17) 0.0125(15) 0.0403(19) 0.0154(19)
C71 0.068(3) 0.107(3) 0.099(3) 0.025(3) 0.006(2) 0.028(2)
C48 0.103(3) 0.0488(17) 0.0613(18) 0.0091(14) 0.033(2) -0.0047(17)
C22 0.065(2) 0.089(2) 0.0613(18) -0.0176(17) 0.0305(16) -0.0188(17)
C4 0.085(2) 0.086(2) 0.0530(16) -0.0040(16) 0.0413(17) 0.0126(18)
C78 0.112(3) 0.075(2) 0.083(3) 0.0236(19) 0.059(3) 0.009(2)
C90 0.062(2) 0.094(3) 0.089(3) -0.001(2) 0.024(2) 0.029(2)
C64 0.087(3) 0.055(2) 0.128(4) -0.006(2) 0.036(3) 0.0076(19)
C24 0.075(3) 0.127(4) 0.0508(17) -0.006(2) 0.0078(17) -0.031(2)
C54 0.061(2) 0.089(3) 0.107(3) 0.021(2) 0.034(2) 0.0225(19)
C43 0.0586(18) 0.0548(17) 0.0601(16) -0.0059(13) 0.0147(14) -0.0036(13)
C47 0.092(3) 0.0547(18) 0.090(2) 0.0066(18) 0.045(2) -0.0176(18)
C35 0.066(2) 0.0553(18) 0.085(2) 0.0179(17) 0.0130(19) 0.0126(15)
C17 0.128(4) 0.057(2) 0.072(2) -0.0138(17) 0.043(2) 0.018(2)
C85 0.093(3) 0.083(3) 0.073(2) -0.029(2) 0.023(2) -0.027(2)
C62 0.0561(18) 0.071(2) 0.0692(19) -0.0034(16) 0.0129(16) -0.0099(15)
C25 0.0455(17) 0.092(3) 0.072(2) 0.0013(18) 0.0092(15) -0.0131(16)
C53 0.065(2) 0.084(2) 0.094(3) 0.010(2) 0.044(2) 0.0119(17)
C19 0.080(3) 0.117(3) 0.096(3) -0.002(2) 0.046(2) 0.039(2)
C36 0.073(2) 0.0443(16) 0.091(2) 0.0091(16) 0.030(2) 0.0162(15)
C60 0.060(2) 0.093(3) 0.108(3) 0.021(2) 0.039(2) 0.0066(19)
C79 0.089(3) 0.069(2) 0.103(3) 0.022(2) 0.052(2) -0.0022(19)
C91 0.067(2) 0.064(2) 0.078(2) 0.0093(17) 0.0137(18) 0.0217(16)
C73 0.082(2) 0.0576(18) 0.0582(17) 0.0119(14) 0.0145(17) 0.0169(17)
C61 0.0508(19) 0.100(3) 0.090(3) 0.008(2) 0.0157(19) -0.0174(19)
C70 0.060(2) 0.083(2) 0.081(2) 0.015(2) 0.0072(18) 0.0126(18)
C84 0.081(3) 0.118(4) 0.061(2) -0.014(2) 0.013(2) -0.038(3)
C67 0.120(4) 0.077(3) 0.071(2) -0.0095(19) 0.034(2) 0.009(2)
C49 0.079(2) 0.0590(18) 0.0480(14) 0.0075(13) 0.0167(15) 0.0060(16)
C83 0.0524(19) 0.109(3) 0.069(2) 0.001(2) 0.0075(17) -0.0055(19)
C59 0.076(3) 0.093(3) 0.103(3) -0.008(2) 0.049(2) 0.000(2)
C23 0.088(3) 0.136(4) 0.0567(19) -0.027(2) 0.030(2) -0.033(3)
C72 0.092(3) 0.079(3) 0.084(3) 0.025(2) 0.009(2) 0.031(2)
C65 0.132(4) 0.084(3) 0.108(4) -0.035(3) 0.045(3) 0.018(3)
O2 0.0643(12) 0.0453(10) 0.0508(10) 0.0071(8) 0.0149(9) 0.0067(9)
C66 0.174(6) 0.106(4) 0.088(3) -0.032(3) 0.054(4) 0.009(4)
F8 0.191(3) 0.0962(19) 0.0719(14) 0.0196(14) 0.0136(18) 0.026(2)
F5 0.199(3) 0.106(2) 0.161(3) 0.037(2) 0.133(3) 0.051(2)
F6 0.092(2) 0.204(4) 0.154(3) 0.059(3) 0.033(2) 0.022(2)
F7 0.187(4) 0.134(3) 0.129(3) -0.043(2) 0.021(3) 0.018(3)
B2 0.089(3) 0.078(3) 0.063(2) 0.001(2) 0.032(2) 0.015(2)
F3 0.138(3) 0.231(5) 0.276(6) -0.019(4) 0.121(4) 0.047(3)
F4 0.222(5) 0.122(3) 0.372(8) 0.020(4) 0.201(6) 0.002(3)
F2 0.149(4) 0.190(4) 0.272(6) -0.117(4) 0.075(4) 0.002(3)
B1 0.093(4) 0.093(4) 0.112(4) -0.009(3) 0.057(3) 0.003(3)
F1 0.231(6) 0.391(9) 0.127(4) 0.058(5) 0.069(4) 0.075(6)
Cl1 0.197(2) 0.1333(15) 0.210(2) -0.0463(15) -0.0076(19) 0.0183(15)
Cl2 0.159(2) 0.241(3) 0.184(2) -0.0361(19) 0.0311(17) 0.0660(18)
Cl3 0.548(9) 0.413(6) 0.272(4) 0.174(5) 0.274(6) 0.230(7)
Cl4 0.191(3) 0.662(10) 0.218(4) 0.041(5) 0.071(3) -0.091(5)
C100 0.123(5) 0.163(7) 0.174(7) -0.023(5) 0.024(5) 0.018(5)
C101 0.199(8) 0.217(7) 0.273(9) 0.080(7) 0.042(7) -0.063(6)

loop_
_atom_type_symbol
_atom_type_description
_atom_type_scat_dispersion_real
_atom_type_scat_dispersion_imag
_atom_type_scat_source
C C 0.0033 0.0016 'International Tables Vol C Tables 4.2.6.8 and 6.1.1.4'
H H 0.0000 0.0000 'International Tables Vol C Tables 4.2.6.8 and 6.1.1.4'
B B 0.0013 0.0007 'International Tables Vol C Tables 4.2.6.8 and 6.1.1.4'
Cl Cl 0.1484 0.1585 'International Tables Vol C Tables 4.2.6.8 and 6.1.1.4'
Cu Cu 0.3201 1.2651 'International Tables Vol C Tables 4.2.6.8 and 6.1.1.4'
F F 0.0171 0.0103 'International Tables Vol C Tables 4.2.6.8 and 6.1.1.4'
N N 0.0061 0.0033 'International Tables Vol C Tables 4.2.6.8 and 6.1.1.4'
O O 0.0106 0.0060 'International Tables Vol C Tables 4.2.6.8 and 6.1.1.4'
P P 0.1023 0.0942 'International Tables Vol C Tables 4.2.6.8 and 6.1.1.4'

loop_
_geom_angle_atom_site_label_1
_geom_angle_atom_site_label_2
_geom_angle_atom_site_label_3
_geom_angle
N1 Cu1 N2 78.78(8)
N1 Cu1 P1 126.01(6)
N2 Cu1 P1 117.18(6)
N1 Cu1 P2 105.12(6)
N2 Cu1 P2 102.87(6)
P1 Cu1 P2 118.57(3)
N4 Cu2 P4 125.23(6)
N4 Cu2 N3 78.38(7)
P4 Cu2 N3 111.83(6)
N4 Cu2 P3 107.43(6)
P4 Cu2 P3 113.18(3)
N3 Cu2 P3 116.85(6)
C27 P1 C33 107.22(13)
C27 P1 C21 100.39(12)
C33 P1 C21 103.57(13)
C27 P1 Cu1 112.53(9)
C33 P1 Cu1 109.48(9)
C21 P1 Cu1 122.38(9)
C81 P4 C87 104.09(13)
C81 P4 C75 104.23(13)
C87 P4 C75 103.06(13)
C81 P4 Cu2 115.23(9)
C87 P4 Cu2 114.21(9)
C75 P4 Cu2 114.60(9)
C51 P2 C45 106.21(13)
C51 P2 C44 104.25(13)
C45 P2 C44 101.01(12)
C51 P2 Cu1 102.46(9)
C45 P2 Cu1 119.84(9)
C44 P2 Cu1 121.35(9)
C57 P3 C69 103.22(14)
C57 P3 C68 103.54(14)
C69 P3 C68 105.03(14)
C57 P3 Cu2 117.75(10)
C69 P3 Cu2 115.21(10)
C68 P3 Cu2 110.71(10)
C38 O1 C39 118.6(2)
C7 N5 N3 109.35(19)
C7 N5 C15 130.1(2)
N3 N5 C15 120.4(2)
C13 N4 C9 116.6(2)
C13 N4 Cu2 127.77(16)
C9 N4 Cu2 114.30(15)
C7 N2 C8 103.9(2)
C7 N2 Cu1 111.33(15)
C8 N2 Cu1 144.79(16)
N3 C8 N2 113.7(2)
N3 C8 C9 121.3(2)
N2 C8 C9 124.9(2)
C2 N1 C6 118.7(2)
C2 N1 Cu1 124.59(19)
C6 N1 Cu1 116.71(16)
C32 C27 C28 120.2(3)
C32 C27 P1 116.2(2)
C28 C27 P1 123.5(2)
C37 C38 O1 122.3(3)
C37 C38 C33 121.8(3)
O1 C38 C33 115.9(2)
C8 N3 N5 103.24(19)
C8 N3 Cu2 108.24(15)
N5 N3 Cu2 148.48(16)
N4 C9 C10 123.6(2)
N4 C9 C8 115.5(2)
C10 C9 C8 120.8(2)
N1 C6 C5 122.1(2)
N1 C6 C7 112.1(2)
C5 C6 C7 125.7(3)
C9 C10 C11 119.0(2)
C41 C42 C43 119.8(3)
C76 C75 C80 118.1(3)
C76 C75 P4 118.7(2)
C80 C75 P4 123.1(2)
C86 C81 C82 119.1(3)
C86 C81 P4 123.4(2)
C82 C81 P4 117.4(2)
N4 C13 C12 122.0(2)
N4 C13 C14 117.8(2)
C12 C13 C14 120.2(2)
C22 C21 C26 119.7(3)
C22 C21 P1 120.3(2)
C26 C21 P1 120.0(2)
C50 C45 C46 119.0(3)
C50 C45 P2 117.4(2)
C46 C45 P2 123.4(2)
C62 C57 C58 118.5(3)
C62 C57 P3 124.0(3)
C58 C57 P3 117.5(2)
C12 C11 C10 118.1(2)
N2 C7 N5 109.8(2)
N2 C7 C6 121.1(2)
N5 C7 C6 129.1(2)
C38 C33 C34 117.6(3)
C38 C33 P1 119.6(2)
C34 C33 P1 122.0(2)
C43 C44 C39 118.1(3)
C43 C44 P2 121.8(2)
C39 C44 P2 120.1(2)
N1 C2 C3 121.1(3)
N1 C2 C1 117.7(2)
C3 C2 C1 121.1(3)
C11 C12 C13 120.6(2)
O1 C39 C40 118.8(3)
O1 C39 C44 119.7(2)
C40 C39 C44 121.2(3)
C88 C87 C92 118.6(3)
C88 C87 P4 118.1(2)
C92 C87 P4 123.2(2)
C79 C80 C75 120.6(4)
C74 C69 C70 117.5(3)
C74 C69 P3 120.0(2)
C70 C69 P3 122.3(3)
C16 C15 C20 122.2(3)
C16 C15 N5 118.6(3)
C20 C15 N5 119.2(3)
C56 C51 C52 117.5(3)
C56 C51 P2 121.9(2)
C52 C51 P2 119.3(2)
C27 C32 C31 120.2(3)
C67 C68 C63 119.8(3)
C67 C68 P3 123.8(3)
C63 C68 P3 116.4(2)
C31 C30 C29 120.0(3)
C36 C37 C38 119.3(3)
C73 C74 O2 122.2(3)
C73 C74 C69 122.2(3)
O2 C74 C69 115.6(2)
C77 C76 O2 120.5(3)
C77 C76 C75 121.2(3)
O2 C76 C75 118.0(2)
C83 C82 C81 120.2(3)
C68 C63 C64 119.8(4)
C51 C56 C55 121.9(3)
C89 C88 C87 121.2(3)
C30 C29 C28 121.0(3)
C45 C50 C49 120.9(3)
C91 C92 C87 119.6(3)
C27 C28 C29 119.0(3)
C4 C3 C2 119.4(3)
C81 C86 C85 119.8(4)
C4 C5 C6 118.8(3)
C53 C52 C51 120.7(3)
C41 C40 C39 118.7(3)
C25 C26 C21 119.3(3)
C30 C31 C32 119.5(3)
C35 C34 C33 120.9(3)
C54 C55 C56 119.2(3)
C15 C16 C17 117.9(4)
C59 C58 C57 121.1(4)
C47 C46 C45 119.8(3)
C15 C20 C19 117.8(4)
C90 C89 C88 119.9(4)
C17 C18 C19 120.4(4)
C42 C41 C40 121.5(3)
C76 C77 C78 120.3(4)
C72 C71 C70 120.5(4)
C49 C48 C47 120.4(3)
C23 C22 C21 119.5(3)
C3 C4 C5 119.9(3)
C79 C78 C77 119.8(3)
C89 C90 C91 120.2(3)
C63 C64 C65 119.7(4)
C23 C24 C25 120.0(3)
C55 C54 C53 120.6(3)
C44 C43 C42 120.6(3)
C48 C47 C46 120.3(3)
C34 C35 C36 119.8(3)
C18 C17 C16 121.3(4)
C86 C85 C84 120.1(4)
C57 C62 C61 119.8(4)
C24 C25 C26 120.3(3)
C54 C53 C52 120.1(4)
C18 C19 C20 120.4(4)
C37 C36 C35 120.6(3)
C61 C60 C59 119.2(4)
C78 C79 C80 120.0(4)
C90 C91 C92 120.4(3)
C72 C73 C74 118.8(4)
C60 C61 C62 121.5(4)
C71 C70 C69 120.4(4)
C83 C84 C85 119.9(4)
C68 C67 C66 120.1(4)
C48 C49 C50 119.6(3)
C84 C83 C82 120.8(4)
C60 C59 C58 119.9(4)
C24 C23 C22 121.2(4)
C73 C72 C71 120.6(4)
C66 C65 C64 119.0(4)
C76 O2 C74 121.4(2)
C65 C66 C67 121.5(5)
F7 B2 F6 107.6(4)
F7 B2 F8 112.4(4)
F6 B2 F8 111.6(5)
F7 B2 F5 108.9(5)
F6 B2 F5 106.1(4)
F8 B2 F5 110.0(4)
F2 B1 F3 118.5(6)
F2 B1 F4 106.8(6)
F3 B1 F4 112.9(6)
F2 B1 F1 103.8(6)
F3 B1 F1 108.8(6)
F4 B1 F1 104.9(7)
Cl2 C100 Cl1 115.4(5)
Cl3 C101 Cl4 106.7(7)

loop_
_geom_bond_atom_site_label_1
_geom_bond_atom_site_label_2
_geom_bond_distance
Cu1 N1 2.087(2)
Cu1 N2 2.139(2)
Cu1 P1 2.2404(7)
Cu1 P2 2.3040(7)
Cu2 N4 2.093(2)
Cu2 P4 2.2478(7)
Cu2 N3 2.254(2)
Cu2 P3 2.2865(8)
P1 C27 1.827(3)
P1 C33 1.829(3)
P1 C21 1.833(3)
P4 C81 1.820(3)
P4 C87 1.820(3)
P4 C75 1.835(3)
P2 C51 1.824(3)
P2 C45 1.843(3)
P2 C44 1.844(3)
P3 C57 1.828(3)
P3 C69 1.837(3)
P3 C68 1.845(3)
O1 C38 1.387(3)
O1 C39 1.389(3)
N5 C7 1.346(3)
N5 N3 1.371(3)
N5 C15 1.443(3)
N4 C13 1.347(3)
N4 C9 1.365(3)
N2 C7 1.330(3)
N2 C8 1.363(3)
C8 N3 1.326(3)
C8 C9 1.461(3)
N1 C2 1.345(3)
N1 C6 1.364(3)
C27 C32 1.385(4)
C27 C28 1.391(4)
C38 C37 1.387(4)
C38 C33 1.393(4)
C9 C10 1.377(3)
C6 C5 1.379(4)
C6 C7 1.480(3)
C10 C11 1.384(4)
C42 C41 1.366(6)
C42 C43 1.393(5)
C75 C76 1.390(4)
C75 C80 1.399(4)
C81 C86 1.387(4)
C81 C82 1.398(4)
C13 C12 1.390(4)
C13 C14 1.491(4)
C21 C22 1.388(4)
C21 C26 1.400(4)
C45 C50 1.385(4)
C45 C46 1.391(4)
C57 C62 1.385(4)
C57 C58 1.390(5)
C11 C12 1.371(4)
C33 C34 1.408(4)
C44 C43 1.392(4)
C44 C39 1.401(4)
C2 C3 1.402(4)
C2 C1 1.491(4)
C39 C40 1.393(4)
C87 C88 1.389(4)
C87 C92 1.404(4)
C80 C79 1.393(5)
C69 C74 1.394(5)
C69 C70 1.404(5)
C15 C16 1.369(4)
C15 C20 1.378(5)
C51 C56 1.387(4)
C51 C52 1.404(4)
C32 C31 1.404(4)
C68 C67 1.360(5)
C68 C63 1.382(5)
C30 C31 1.379(5)
C30 C29 1.385(5)
C37 C36 1.380(5)
C74 C73 1.386(4)
C74 O2 1.388(4)
C76 C77 1.372(4)
C76 O2 1.388(4)
C82 C83 1.389(5)
C63 C64 1.395(5)
C56 C55 1.393(5)
C88 C89 1.376(5)
C29 C28 1.393(4)
C50 C49 1.392(4)
C92 C91 1.389(5)
C3 C4 1.369(5)
C86 C85 1.391(5)
C5 C4 1.379(4)
C52 C53 1.388(5)
C40 C41 1.380(5)
C26 C25 1.394(4)
C34 C35 1.381(5)
C55 C54 1.371(6)
C16 C17 1.392(5)
C58 C59 1.387(5)
C46 C47 1.389(5)
C20 C19 1.397(5)
C89 C90 1.374(6)
C18 C17 1.348(7)
C18 C19 1.367(7)
C77 C78 1.386(6)
C71 C72 1.379(7)
C71 C70 1.383(5)
C48 C49 1.364(5)
C48 C47 1.383(6)
C22 C23 1.385(5)
C78 C79 1.377(6)
C90 C91 1.383(6)
C64 C65 1.401(7)
C24 C23 1.365(6)
C24 C25 1.379(6)
C54 C53 1.378(6)
C35 C36 1.387(5)
C85 C84 1.402(7)
C62 C61 1.394(5)
C60 C61 1.363(6)
C60 C59 1.384(6)
C73 C72 1.379(6)
C84 C83 1.349(6)
C67 C66 1.391(6)
C65 C66 1.347(7)
F8 B2 1.353(5)
F5 B2 1.366(5)
F6 B2 1.350(6)
F7 B2 1.345(6)
F3 B1 1.299(7)
F4 B1 1.320(7)
F2 B1 1.281(7)
B1 F1 1.347(8)
Cl1 C100 1.718(7)
Cl2 C100 1.655(9)
Cl3 C101 1.419(10)
Cl4 C101 1.916(13)

loop_
_platon_squeeze_void_nr
_platon_squeeze_void_average_x
_platon_squeeze_void_average_y
_platon_squeeze_void_average_z
_platon_squeeze_void_volume
_platon_squeeze_void_count_electrons
_platon_squeeze_void_content
1 0.500 -0.010 0.500 596 140 ' '
2 0.500 -0.044 1.000 597 140 ' '
3 0.926 0.076 0.746 20 1 ' '
4 0.096 0.144 0.580 9 0 ' '
5 0.096 0.356 0.080 9 0 ' '
6 0.926 0.424 0.246 20 1 ' '
7 0.073 0.576 0.754 20 1 ' '
8 0.904 0.644 0.919 9 0 ' '
9 0.904 0.856 0.419 9 0 ' '
10 0.073 0.924 0.254 20 1 ' '
